data_4083446
loop_
_publ_author_name
'Takanashi, Kazunori'
'Lee, Vladimir Ya.'
'Sekiguchi, Akira'

_publ_section_title
;
 Tetrasilacyclobutadiene and Cyclobutadiene Tricarbonylruthenium
 Complexes: [\h4-(tBu2MeSi)4Si4]Ru(CO)3and [\h4-(Me3Si)4C4]Ru(CO)3
;
_journal_issue 4
_journal_name_full Organometallics
_journal_page_first 1248
_journal_paper_doi 10.1021/om801128h
_journal_volume 28
_journal_year 2009
_chemical_formula_sum 'C39 H84 O3 Ru Si8'
_chemical_formula_weight 926.85
_chemical_name_systematic
; 
(tBu2MeSi)4Si4Ru(CO)3 
;
_space_group_IT_number 2
_symmetry_cell_setting triclinic
_symmetry_space_group_name_Hall '-P 1'
_symmetry_space_group_name_H-M 'P -1'
_atom_sites_solution_hydrogens geom
_atom_sites_solution_primary direct
_atom_sites_solution_secondary difmap
_audit_creation_method SHELXL-97
_cell_angle_alpha 93.585(2)
_cell_angle_beta 90.930(3)
_cell_angle_gamma 92.055(2)
_cell_formula_units_Z 4
_cell_length_a 15.1370(7)
_cell_length_b 17.5450(7)
_cell_length_c 19.5900(5)
_cell_measurement_reflns_used 51040
_cell_measurement_temperature 120(1)
_cell_measurement_theta_max 27.99
_cell_measurement_theta_min 2.06
_cell_volume 5188.3(3)
_computing_cell_refinement 'HKL scalepack'
_computing_data_collection 'MacScience Xpress'
_computing_data_reduction Denzo
_computing_molecular_graphics ORTEP
_computing_publication_material CIFTAB
_computing_structure_refinement 'SHELXL-97 (Sheldrick, 1997)'
_computing_structure_solution SIR92
_diffrn_ambient_temperature 120(1)
_diffrn_measured_fraction_theta_full 0.914
_diffrn_measured_fraction_theta_max 0.914
_diffrn_measurement_device 'MacScience DIP2030 Image plate'
_diffrn_radiation_monochromator graphite
_diffrn_radiation_source 'rotating anode'
_diffrn_radiation_type MoK\a
_diffrn_radiation_wavelength 0.71070
_diffrn_reflns_av_R_equivalents 0.049
_diffrn_reflns_av_sigmaI/netI 0.0668
_diffrn_reflns_limit_h_max 19
_diffrn_reflns_limit_h_min 0
_diffrn_reflns_limit_k_max 23
_diffrn_reflns_limit_k_min -23
_diffrn_reflns_limit_l_max 24
_diffrn_reflns_limit_l_min -23
_diffrn_reflns_number 51040
_diffrn_reflns_theta_full 27.99
_diffrn_reflns_theta_max 27.99
_diffrn_reflns_theta_min 2.06
_exptl_absorpt_coefficient_mu 0.518
_exptl_absorpt_correction_type none
_exptl_crystal_colour pale-yellow
_exptl_crystal_density_diffrn 1.187
_exptl_crystal_density_method 'not measured'
_exptl_crystal_description cube
_exptl_crystal_F_000 1992
_exptl_crystal_size_max 0.2
_exptl_crystal_size_mid 0.1
_exptl_crystal_size_min 0.1
_refine_diff_density_max 0.700
_refine_diff_density_min -0.992
_refine_diff_density_rms 0.092
_refine_ls_extinction_coef 0.0048(2)
_refine_ls_extinction_expression Fc^*^=kFc[1+0.001xFc^2^\l^3^/sin(2\q)]^-1/4^
_refine_ls_extinction_method SHELXL
_refine_ls_goodness_of_fit_ref 1.019
_refine_ls_hydrogen_treatment constr
_refine_ls_matrix_type full
_refine_ls_number_parameters 920
_refine_ls_number_reflns 22861
_refine_ls_number_restraints 0
_refine_ls_restrained_S_all 1.019
_refine_ls_R_factor_all 0.0695
_refine_ls_R_factor_gt 0.0470
_refine_ls_shift/su_max 0.002
_refine_ls_shift/su_mean 0.000
_refine_ls_structure_factor_coef Fsqd
_refine_ls_weighting_details 'calc w=1/[\s^2^(Fo^2^)+(0.0675P)^2^+0.0000P] where P=(Fo^2^+2Fc^2^)/3'
_refine_ls_weighting_scheme calc
_refine_ls_wR_factor_gt 0.1166
_refine_ls_wR_factor_ref 0.1255
_reflns_number_gt 16958
_reflns_number_total 22861
_reflns_threshold_expression >2sigma(I)
_cod_data_source_file om801128h_si_002.cif
_cod_data_source_block shelxl
_cod_depositor_comments
;
The following automatic conversions were performed:

'_symmetry_cell_setting' value 'Triclinic' changed to 'triclinic'
according to
/usr/data/users/saulius/automatic-downloads/retrospective/ACS/lib/dictionaries/cif_core.dic
dictionary named 'cif_core.dic' version 2.4.2 from 2011-04-26.

Automatic conversion script
Id: cif_fix_values 2281 2013-09-26 08:29:07Z andrius 
;
_cod_original_sg_symbol_H-M 'P -1          '
_cod_database_code 4083446

loop_
_symmetry_equiv_pos_as_xyz
'x, y, z'
'-x, -y, -z'

loop_
_atom_site_label
_atom_site_type_symbol
_atom_site_fract_x
_atom_site_fract_y
_atom_site_fract_z
_atom_site_U_iso_or_equiv
_atom_site_adp_type
_atom_site_occupancy
_atom_site_symmetry_multiplicity
_atom_site_calc_flag
_atom_site_refinement_flags
Ru2 Ru 0.684830(17) 0.485901(14) 0.254026(12) 0.01792(7) Uani 1 1 d .
Ru1 Ru 0.183626(17) 0.011172(14) 0.732221(12) 0.01787(7) Uani 1 1 d .
Si9 Si 0.68403(6) 0.37233(5) 0.33354(4) 0.01863(17) Uani 1 1 d .
Si1 Si 0.21983(6) 0.12880(5) 0.66182(4) 0.01846(17) Uani 1 1 d .
Si3 Si 0.17496(6) 0.12691(5) 0.82097(4) 0.01845(17) Uani 1 1 d .
Si15 Si 0.72922(6) 0.33869(5) 0.05070(4) 0.01899(17) Uani 1 1 d .
Si11 Si 0.71625(6) 0.36852(5) 0.17111(4) 0.01837(17) Uani 1 1 d .
Si16 Si 0.95750(6) 0.40384(5) 0.29626(4) 0.02164(18) Uani 1 1 d .
Si10 Si 0.59486(6) 0.35644(5) 0.23787(4) 0.01840(17) Uani 1 1 d .
Si13 Si 0.64876(6) 0.36469(5) 0.45101(4) 0.01977(18) Uani 1 1 d .
Si2 Si 0.09245(6) 0.13378(5) 0.72296(4) 0.01855(17) Uani 1 1 d .
Si7 Si 0.12901(6) 0.15581(5) 0.93478(4) 0.01868(17) Uani 1 1 d .
Si12 Si 0.80462(6) 0.38207(5) 0.26632(4) 0.01953(18) Uani 1 1 d .
Si5 Si 0.24481(6) 0.13667(5) 0.54295(4) 0.02040(18) Uani 1 1 d .
Si8 Si 0.45615(6) 0.11488(5) 0.78559(4) 0.01973(18) Uani 1 1 d .
Si4 Si 0.30124(6) 0.12386(5) 0.76030(4) 0.01857(17) Uani 1 1 d .
Si6 Si -0.05828(6) 0.13783(5) 0.68643(4) 0.02199(19) Uani 1 1 d .
Si14 Si 0.43841(6) 0.34197(5) 0.22534(4) 0.02014(18) Uani 1 1 d .
C11 C -0.0931(2) 0.2413(2) 0.70546(17) 0.0263(7) Uani 1 1 d .
C83 C 1.0231(2) 0.4473(2) 0.22442(16) 0.0254(7) Uani 1 1 d .
C2 C 0.2550(2) 0.24437(19) 0.53036(15) 0.0241(7) Uani 1 1 d .
C19 C 0.0052(2) 0.1483(2) 0.93037(17) 0.0315(8) Uani 1 1 d .
H19A H -0.0138 0.0957 0.9217 0.047 Uiso 1 1 calc R
H19B H -0.0159 0.1776 0.8941 0.047 Uiso 1 1 calc R
H19C H -0.0181 0.1676 0.9730 0.047 Uiso 1 1 calc R
C69 C 0.6154(2) 0.3412(2) 0.01201(16) 0.0273(7) Uani 1 1 d .
H69A H 0.5761 0.3075 0.0350 0.041 Uiso 1 1 calc R
H69B H 0.6170 0.3249 -0.0356 0.041 Uiso 1 1 calc R
H69C H 0.5949 0.3923 0.0169 0.041 Uiso 1 1 calc R
C52 C 0.6486(2) 0.25718(18) 0.46427(15) 0.0219(6) Uani 1 1 d .
C84 C 0.9696(2) 0.5094(2) 0.19264(17) 0.0301(8) Uani 1 1 d .
H84A H 0.9147 0.4873 0.1742 0.045 Uiso 1 1 calc R
H84B H 1.0029 0.5309 0.1567 0.045 Uiso 1 1 calc R
H84C H 0.9579 0.5489 0.2272 0.045 Uiso 1 1 calc R
C54 C 0.5750(3) 0.2177(2) 0.41759(16) 0.0298(8) Uani 1 1 d .
H54A H 0.5871 0.2265 0.3707 0.045 Uiso 1 1 calc R
H54B H 0.5190 0.2383 0.4296 0.045 Uiso 1 1 calc R
H54C H 0.5732 0.1637 0.4235 0.045 Uiso 1 1 calc R
O4 O 0.54647(17) 0.55016(15) 0.35200(12) 0.0339(6) Uani 1 1 d .
O6 O 0.82740(19) 0.60645(16) 0.29980(15) 0.0453(7) Uani 1 1 d .
O5 O 0.62397(19) 0.56042(15) 0.12493(12) 0.0366(6) Uani 1 1 d .
O1 O 0.1018(2) -0.05886(16) 0.59763(13) 0.0417(7) Uani 1 1 d .
C87 C 0.5983(2) 0.52505(19) 0.31569(16) 0.0243(7) Uani 1 1 d .
C28 C 0.5047(2) 0.0454(2) 0.72085(17) 0.0283(7) Uani 1 1 d .
H28A H 0.4955 0.0625 0.6758 0.042 Uiso 1 1 calc R
H28B H 0.4763 -0.0041 0.7238 0.042 Uiso 1 1 calc R
H28C H 0.5669 0.0422 0.7299 0.042 Uiso 1 1 calc R
C37 C 0.1334(2) -0.03171(19) 0.64726(17) 0.0277(7) Uani 1 1 d .
C53 C 0.6280(2) 0.2420(2) 0.53868(16) 0.0308(8) Uani 1 1 d .
H53A H 0.6732 0.2662 0.5684 0.046 Uiso 1 1 calc R
H53B H 0.6262 0.1879 0.5440 0.046 Uiso 1 1 calc R
H53C H 0.5718 0.2623 0.5503 0.046 Uiso 1 1 calc R
C25 C 0.1340(2) 0.2904(2) 1.02347(17) 0.0309(8) Uani 1 1 d .
H25A H 0.0716 0.2809 1.0275 0.046 Uiso 1 1 calc R
H25B H 0.1475 0.3442 1.0301 0.046 Uiso 1 1 calc R
H25C H 0.1650 0.2640 1.0575 0.046 Uiso 1 1 calc R
C31 C 0.4530(3) 0.2794(2) 0.81106(19) 0.0330(8) Uani 1 1 d .
H31A H 0.3930 0.2751 0.7941 0.049 Uiso 1 1 calc R
H31B H 0.4784 0.3284 0.8017 0.049 Uiso 1 1 calc R
H31C H 0.4539 0.2740 0.8595 0.049 Uiso 1 1 calc R
C29 C 0.5069(2) 0.2159(2) 0.77544(16) 0.0246(7) Uani 1 1 d .
C88 C 0.6487(2) 0.53103(19) 0.17174(17) 0.0264(7) Uani 1 1 d .
C24 C 0.1630(2) 0.26155(18) 0.95210(16) 0.0237(7) Uani 1 1 d .
C56 C 0.7244(2) 0.42934(19) 0.51163(16) 0.0262(7) Uani 1 1 d .
C74 C 0.8023(2) 0.40770(19) 0.00152(15) 0.0248(7) Uani 1 1 d .
C62 C 0.4377(2) 0.2175(2) 0.12322(17) 0.0319(8) Uani 1 1 d .
H62A H 0.4041 0.2477 0.0936 0.048 Uiso 1 1 calc R
H62B H 0.4251 0.1643 0.1114 0.048 Uiso 1 1 calc R
H62C H 0.4996 0.2289 0.1179 0.048 Uiso 1 1 calc R
O2 O 0.06172(18) -0.07310(15) 0.82763(12) 0.0365(6) Uani 1 1 d .
O3 O 0.3362(2) -0.09790(16) 0.73344(15) 0.0459(7) Uani 1 1 d .
C65 C 0.3916(2) 0.4161(2) 0.16795(16) 0.0248(7) Uani 1 1 d .
C89 C 0.7776(2) 0.5588(2) 0.28171(17) 0.0288(7) Uani 1 1 d .
C61 C 0.4125(2) 0.2363(2) 0.19738(17) 0.0259(7) Uani 1 1 d .
C6 C 0.3429(2) 0.0775(2) 0.51388(17) 0.0286(8) Uani 1 1 d .
C39 C 0.2823(3) -0.0542(2) 0.73434(18) 0.0308(8) Uani 1 1 d .
C38 C 0.1090(2) -0.03987(18) 0.79439(16) 0.0242(7) Uani 1 1 d .
C68 C 0.2945(2) 0.3954(2) 0.14840(19) 0.0349(8) Uani 1 1 d .
H68A H 0.2907 0.3463 0.1238 0.052 Uiso 1 1 calc R
H68B H 0.2719 0.4332 0.1200 0.052 Uiso 1 1 calc R
H68C H 0.2602 0.3938 0.1891 0.052 Uiso 1 1 calc R
C79 C 0.9982(2) 0.3066(2) 0.32170(17) 0.0283(7) Uani 1 1 d .
C55 C 0.7362(2) 0.2199(2) 0.44466(19) 0.0325(8) Uani 1 1 d .
H55A H 0.7493 0.2291 0.3980 0.049 Uiso 1 1 calc R
H55B H 0.7307 0.1659 0.4496 0.049 Uiso 1 1 calc R
H55C H 0.7830 0.2417 0.4741 0.049 Uiso 1 1 calc R
C5 C 0.1625(3) 0.2768(2) 0.54051(19) 0.0338(8) Uani 1 1 d .
H5A H 0.1214 0.2509 0.5083 0.051 Uiso 1 1 calc R
H5B H 0.1648 0.3304 0.5333 0.051 Uiso 1 1 calc R
H5C H 0.1436 0.2692 0.5862 0.051 Uiso 1 1 calc R
C33 C 0.4768(2) 0.0765(2) 0.87423(16) 0.0242(7) Uani 1 1 d .
C78 C 0.9661(2) 0.4740(2) 0.37265(16) 0.0295(8) Uani 1 1 d .
H78A H 0.9340 0.4538 0.4098 0.044 Uiso 1 1 calc R
H78B H 0.9416 0.5214 0.3612 0.044 Uiso 1 1 calc R
H78C H 1.0271 0.4826 0.3860 0.044 Uiso 1 1 calc R
C4 C 0.2859(3) 0.2602(2) 0.45784(17) 0.0334(8) Uani 1 1 d .
H4A H 0.3436 0.2405 0.4510 0.050 Uiso 1 1 calc R
H4B H 0.2881 0.3143 0.4527 0.050 Uiso 1 1 calc R
H4C H 0.2451 0.2357 0.4247 0.050 Uiso 1 1 calc R
C26 C 0.2633(2) 0.2777(2) 0.94694(19) 0.0314(8) Uani 1 1 d .
H26A H 0.2826 0.2604 0.9024 0.047 Uiso 1 1 calc R
H26B H 0.2939 0.2513 0.9811 0.047 Uiso 1 1 calc R
H26C H 0.2760 0.3317 0.9541 0.047 Uiso 1 1 calc R
C10 C -0.0601(3) 0.1193(2) 0.59058(16) 0.0351(9) Uani 1 1 d .
H10A H -0.0231 0.1571 0.5705 0.053 Uiso 1 1 calc R
H10B H -0.1195 0.1220 0.5734 0.053 Uiso 1 1 calc R
H10C H -0.0385 0.0695 0.5791 0.053 Uiso 1 1 calc R
C27 C 0.1156(3) 0.3082(2) 0.89862(18) 0.0342(8) Uani 1 1 d .
H27A H 0.1330 0.2912 0.8535 0.051 Uiso 1 1 calc R
H27B H 0.1317 0.3615 0.9069 0.051 Uiso 1 1 calc R
H27C H 0.0528 0.3010 0.9024 0.051 Uiso 1 1 calc R
C70 C 0.7643(2) 0.23441(18) 0.04554(16) 0.0223(6) Uani 1 1 d .
C73 C 0.7771(2) 0.2065(2) -0.03032(16) 0.0285(7) Uani 1 1 d .
H73A H 0.7235 0.2128 -0.0560 0.043 Uiso 1 1 calc R
H73B H 0.7912 0.1535 -0.0328 0.043 Uiso 1 1 calc R
H73C H 0.8244 0.2359 -0.0491 0.043 Uiso 1 1 calc R
C22 C 0.1027(3) 0.0981(2) 1.06561(18) 0.0362(9) Uani 1 1 d .
H22A H 0.0422 0.0902 1.0505 0.054 Uiso 1 1 calc R
H22B H 0.1112 0.1487 1.0869 0.054 Uiso 1 1 calc R
H22C H 0.1165 0.0612 1.0980 0.054 Uiso 1 1 calc R
C20 C 0.1646(2) 0.08857(19) 1.00304(16) 0.0241(7) Uani 1 1 d .
C35 C 0.4642(3) 0.1378(2) 0.93218(17) 0.0319(8) Uani 1 1 d .
H35A H 0.4055 0.1564 0.9293 0.048 Uiso 1 1 calc R
H35B H 0.5065 0.1793 0.9280 0.048 Uiso 1 1 calc R
H35C H 0.4728 0.1160 0.9755 0.048 Uiso 1 1 calc R
C3 C 0.3188(3) 0.2874(2) 0.58252(18) 0.0334(8) Uani 1 1 d .
H3A H 0.3771 0.2682 0.5772 0.050 Uiso 1 1 calc R
H3B H 0.2991 0.2800 0.6280 0.050 Uiso 1 1 calc R
H3C H 0.3202 0.3410 0.5749 0.050 Uiso 1 1 calc R
C67 C 0.4430(2) 0.4229(2) 0.10092(16) 0.0303(8) Uani 1 1 d .
H67A H 0.4414 0.3742 0.0756 0.045 Uiso 1 1 calc R
H67B H 0.5033 0.4387 0.1116 0.045 Uiso 1 1 calc R
H67C H 0.4162 0.4600 0.0740 0.045 Uiso 1 1 calc R
C66 C 0.3951(3) 0.4945(2) 0.20774(18) 0.0331(8) Uani 1 1 d .
H66A H 0.4552 0.5085 0.2206 0.050 Uiso 1 1 calc R
H66B H 0.3602 0.4919 0.2481 0.050 Uiso 1 1 calc R
H66C H 0.3720 0.5321 0.1794 0.050 Uiso 1 1 calc R
C30 C 0.6022(2) 0.2236(2) 0.80281(18) 0.0321(8) Uani 1 1 d .
H30A H 0.6365 0.1845 0.7808 0.048 Uiso 1 1 calc R
H30B H 0.6029 0.2183 0.8513 0.048 Uiso 1 1 calc R
H30C H 0.6270 0.2730 0.7935 0.048 Uiso 1 1 calc R
C1 C 0.1448(3) 0.0965(2) 0.49306(18) 0.0372(9) Uani 1 1 d .
H1A H 0.0941 0.1249 0.5063 0.056 Uiso 1 1 calc R
H1B H 0.1349 0.0439 0.5023 0.056 Uiso 1 1 calc R
H1C H 0.1544 0.1004 0.4451 0.056 Uiso 1 1 calc R
C81 C 1.0996(2) 0.3071(2) 0.3303(2) 0.0377(9) Uani 1 1 d .
H81A H 1.1265 0.3176 0.2877 0.056 Uiso 1 1 calc R
H81B H 1.1172 0.2582 0.3440 0.056 Uiso 1 1 calc R
H81C H 1.1184 0.3460 0.3647 0.056 Uiso 1 1 calc R
C71 C 0.8503(2) 0.2233(2) 0.08601(17) 0.0293(8) Uani 1 1 d .
H71A H 0.8429 0.2401 0.1331 0.044 Uiso 1 1 calc R
H71B H 0.8977 0.2525 0.0672 0.044 Uiso 1 1 calc R
H71C H 0.8638 0.1701 0.0830 0.044 Uiso 1 1 calc R
C21 C 0.2592(2) 0.1017(2) 1.02907(18) 0.0329(8) Uani 1 1 d .
H21A H 0.2674 0.1533 1.0480 0.049 Uiso 1 1 calc R
H21B H 0.2989 0.0931 0.9919 0.049 Uiso 1 1 calc R
H21C H 0.2710 0.0669 1.0638 0.049 Uiso 1 1 calc R
C32 C 0.5084(3) 0.2301(2) 0.69888(17) 0.0361(9) Uani 1 1 d .
H32A H 0.4492 0.2259 0.6803 0.054 Uiso 1 1 calc R
H32B H 0.5440 0.1929 0.6755 0.054 Uiso 1 1 calc R
H32C H 0.5330 0.2804 0.6930 0.054 Uiso 1 1 calc R
C15 C -0.1333(2) 0.0596(2) 0.72192(17) 0.0296(8) Uani 1 1 d .
C58 C 0.8165(2) 0.3970(2) 0.52046(17) 0.0329(8) Uani 1 1 d .
H58A H 0.8109 0.3477 0.5389 0.049 Uiso 1 1 calc R
H58B H 0.8517 0.4309 0.5512 0.049 Uiso 1 1 calc R
H58C H 0.8445 0.3923 0.4768 0.049 Uiso 1 1 calc R
C57 C 0.7338(3) 0.5083(2) 0.48214(18) 0.0376(9) Uani 1 1 d .
H57A H 0.6763 0.5286 0.4763 0.056 Uiso 1 1 calc R
H57B H 0.7622 0.5035 0.4387 0.056 Uiso 1 1 calc R
H57C H 0.7688 0.5422 0.5130 0.056 Uiso 1 1 calc R
C34 C 0.4124(2) 0.0084(2) 0.88384(17) 0.0304(8) Uani 1 1 d .
H34A H 0.3527 0.0247 0.8806 0.046 Uiso 1 1 calc R
H34B H 0.4225 -0.0108 0.9280 0.046 Uiso 1 1 calc R
H34C H 0.4217 -0.0313 0.8489 0.046 Uiso 1 1 calc R
C85 C 1.0444(3) 0.3866(2) 0.16702(17) 0.0334(8) Uani 1 1 d .
H85A H 1.0781 0.3473 0.1858 0.050 Uiso 1 1 calc R
H85B H 1.0780 0.4103 0.1324 0.050 Uiso 1 1 calc R
H85C H 0.9903 0.3644 0.1471 0.050 Uiso 1 1 calc R
C13 C -0.1822(3) 0.2550(3) 0.6701(2) 0.0455(11) Uani 1 1 d .
H13A H -0.1785 0.2416 0.6220 0.068 Uiso 1 1 calc R
H13B H -0.1959 0.3079 0.6771 0.068 Uiso 1 1 calc R
H13C H -0.2279 0.2239 0.6892 0.068 Uiso 1 1 calc R
C51 C 0.5331(2) 0.3983(2) 0.46351(16) 0.0287(8) Uani 1 1 d .
H51A H 0.4928 0.3676 0.4341 0.043 Uiso 1 1 calc R
H51B H 0.5306 0.4508 0.4526 0.043 Uiso 1 1 calc R
H51C H 0.5168 0.3937 0.5103 0.043 Uiso 1 1 calc R
C60 C 0.3891(2) 0.3598(2) 0.31190(17) 0.0308(8) Uani 1 1 d .
H60A H 0.4109 0.3238 0.3424 0.046 Uiso 1 1 calc R
H60B H 0.3259 0.3541 0.3081 0.046 Uiso 1 1 calc R
H60C H 0.4053 0.4108 0.3295 0.046 Uiso 1 1 calc R
C77 C 0.7820(3) 0.4899(2) 0.02616(18) 0.0371(9) Uani 1 1 d .
H77A H 0.7962 0.4978 0.0741 0.056 Uiso 1 1 calc R
H77B H 0.7203 0.4981 0.0187 0.056 Uiso 1 1 calc R
H77C H 0.8166 0.5251 0.0011 0.056 Uiso 1 1 calc R
C63 C 0.3144(2) 0.2139(2) 0.20679(19) 0.0356(9) Uani 1 1 d .
H63A H 0.2987 0.2255 0.2535 0.053 Uiso 1 1 calc R
H63B H 0.3049 0.1601 0.1956 0.053 Uiso 1 1 calc R
H63C H 0.2785 0.2420 0.1771 0.053 Uiso 1 1 calc R
C86 C 1.1107(2) 0.4847(2) 0.25385(18) 0.0309(8) Uani 1 1 d .
H86A H 1.1453 0.4466 0.2736 0.046 Uiso 1 1 calc R
H86B H 1.0981 0.5239 0.2884 0.046 Uiso 1 1 calc R
H86C H 1.1431 0.5069 0.2178 0.046 Uiso 1 1 calc R
C80 C 0.9687(3) 0.2404(2) 0.2694(2) 0.0384(9) Uani 1 1 d .
H80A H 0.9929 0.2496 0.2255 0.058 Uiso 1 1 calc R
H80B H 0.9054 0.2375 0.2658 0.058 Uiso 1 1 calc R
H80C H 0.9896 0.1932 0.2845 0.058 Uiso 1 1 calc R
C59 C 0.6823(3) 0.4406(2) 0.58312(16) 0.0370(9) Uani 1 1 d .
H59A H 0.6759 0.3921 0.6030 0.055 Uiso 1 1 calc R
H59B H 0.6253 0.4621 0.5784 0.055 Uiso 1 1 calc R
H59C H 0.7197 0.4746 0.6121 0.055 Uiso 1 1 calc R
C64 C 0.4666(3) 0.1871(2) 0.2431(2) 0.0376(9) Uani 1 1 d .
H64A H 0.4514 0.1978 0.2900 0.056 Uiso 1 1 calc R
H64B H 0.5285 0.1985 0.2375 0.056 Uiso 1 1 calc R
H64C H 0.4538 0.1340 0.2304 0.056 Uiso 1 1 calc R
C76 C 0.9013(3) 0.3967(2) 0.0106(2) 0.0385(9) Uani 1 1 d .
H76A H 0.9172 0.4028 0.0583 0.058 Uiso 1 1 calc R
H76B H 0.9337 0.4341 -0.0137 0.058 Uiso 1 1 calc R
H76C H 0.9153 0.3464 -0.0070 0.058 Uiso 1 1 calc R
C82 C 0.9585(3) 0.2895(2) 0.39115(19) 0.0378(9) Uani 1 1 d .
H82A H 0.8952 0.2886 0.3875 0.057 Uiso 1 1 calc R
H82B H 0.9783 0.3285 0.4251 0.057 Uiso 1 1 calc R
H82C H 0.9774 0.2407 0.4042 0.057 Uiso 1 1 calc R
C36 C 0.5715(3) 0.0474(2) 0.87957(19) 0.0364(9) Uani 1 1 d .
H36A H 0.6134 0.0887 0.8735 0.055 Uiso 1 1 calc R
H36B H 0.5793 0.0074 0.8447 0.055 Uiso 1 1 calc R
H36C H 0.5808 0.0280 0.9238 0.055 Uiso 1 1 calc R
C8 C 0.4296(3) 0.1128(2) 0.54326(19) 0.0364(9) Uani 1 1 d .
H8A H 0.4381 0.1634 0.5279 0.055 Uiso 1 1 calc R
H8B H 0.4775 0.0820 0.5281 0.055 Uiso 1 1 calc R
H8C H 0.4279 0.1154 0.5923 0.055 Uiso 1 1 calc R
C75 C 0.7787(3) 0.3982(2) -0.07542(16) 0.0346(9) Uani 1 1 d .
H75A H 0.7908 0.3472 -0.0925 0.052 Uiso 1 1 calc R
H75B H 0.8134 0.4343 -0.0995 0.052 Uiso 1 1 calc R
H75C H 0.7170 0.4071 -0.0821 0.052 Uiso 1 1 calc R
C72 C 0.6901(3) 0.1838(2) 0.0748(2) 0.0349(9) Uani 1 1 d .
H72A H 0.6358 0.1900 0.0501 0.052 Uiso 1 1 calc R
H72B H 0.6826 0.1987 0.1223 0.052 Uiso 1 1 calc R
H72C H 0.7058 0.1312 0.0702 0.052 Uiso 1 1 calc R
C18 C -0.1035(3) -0.0190(2) 0.6942(2) 0.0408(9) Uani 1 1 d .
H18A H -0.0437 -0.0259 0.7089 0.061 Uiso 1 1 calc R
H18B H -0.1070 -0.0221 0.6452 0.061 Uiso 1 1 calc R
H18C H -0.1413 -0.0583 0.7114 0.061 Uiso 1 1 calc R
C23 C 0.1528(3) 0.0056(2) 0.97337(19) 0.0390(9) Uani 1 1 d .
H23A H 0.0932 -0.0034 0.9563 0.059 Uiso 1 1 calc R
H23B H 0.1644 -0.0286 1.0085 0.059 Uiso 1 1 calc R
H23C H 0.1932 -0.0030 0.9367 0.059 Uiso 1 1 calc R
C7 C 0.3305(3) -0.0034(2) 0.5388(2) 0.0438(11) Uani 1 1 d .
H7A H 0.2758 -0.0263 0.5207 0.066 Uiso 1 1 calc R
H7B H 0.3294 -0.0007 0.5879 0.066 Uiso 1 1 calc R
H7C H 0.3787 -0.0339 0.5235 0.066 Uiso 1 1 calc R
C12 C -0.0240(3) 0.2942(2) 0.6748(2) 0.0471(11) Uani 1 1 d .
H12A H -0.0200 0.2813 0.6267 0.071 Uiso 1 1 calc R
H12B H 0.0324 0.2884 0.6966 0.071 Uiso 1 1 calc R
H12C H -0.0411 0.3462 0.6820 0.071 Uiso 1 1 calc R
C9 C 0.3488(3) 0.0714(2) 0.43534(18) 0.0433(10) Uani 1 1 d .
H9A H 0.2945 0.0491 0.4159 0.065 Uiso 1 1 calc R
H9B H 0.3969 0.0399 0.4220 0.065 Uiso 1 1 calc R
H9C H 0.3586 0.1215 0.4191 0.065 Uiso 1 1 calc R
C16 C -0.1294(4) 0.0598(3) 0.8003(2) 0.0606(15) Uani 1 1 d .
H16A H -0.0693 0.0553 0.8154 0.091 Uiso 1 1 calc R
H16B H -0.1648 0.0176 0.8149 0.091 Uiso 1 1 calc R
H16C H -0.1517 0.1068 0.8196 0.091 Uiso 1 1 calc R
C17 C -0.2287(3) 0.0672(3) 0.6981(3) 0.0531(12) Uani 1 1 d .
H17A H -0.2312 0.0675 0.6491 0.080 Uiso 1 1 calc R
H17B H -0.2509 0.1141 0.7177 0.080 Uiso 1 1 calc R
H17C H -0.2642 0.0249 0.7124 0.080 Uiso 1 1 calc R
C14 C -0.0999(4) 0.2629(3) 0.7814(2) 0.0640(16) Uani 1 1 d .
H14A H -0.1436 0.2302 0.8008 0.096 Uiso 1 1 calc R
H14B H -0.1168 0.3151 0.7878 0.096 Uiso 1 1 calc R
H14C H -0.0437 0.2572 0.8035 0.096 Uiso 1 1 calc R

loop_
_atom_site_aniso_label
_atom_site_aniso_U_11
_atom_site_aniso_U_22
_atom_site_aniso_U_33
_atom_site_aniso_U_23
_atom_site_aniso_U_13
_atom_site_aniso_U_12
Ru2 0.01808(14) 0.01467(13) 0.02091(12) -0.00030(8) 0.00126(9) 0.00110(9)
Ru1 0.01804(14) 0.01457(13) 0.02082(12) -0.00054(8) 0.00067(9) 0.00102(9)
Si9 0.0173(4) 0.0199(4) 0.0187(4) 0.0013(3) -0.0005(3) 0.0000(3)
Si1 0.0178(4) 0.0188(4) 0.0187(4) 0.0005(3) 0.0012(3) 0.0005(3)
Si3 0.0186(4) 0.0180(4) 0.0185(4) -0.0009(3) 0.0007(3) 0.0012(3)
Si15 0.0197(5) 0.0189(4) 0.0184(4) 0.0002(3) 0.0010(3) 0.0032(3)
Si11 0.0184(4) 0.0185(4) 0.0181(4) 0.0000(3) 0.0005(3) 0.0017(3)
Si16 0.0164(5) 0.0236(5) 0.0245(4) -0.0016(3) -0.0011(3) 0.0004(3)
Si10 0.0153(4) 0.0197(4) 0.0200(4) 0.0003(3) -0.0010(3) 0.0006(3)
Si13 0.0210(5) 0.0207(4) 0.0176(4) 0.0011(3) 0.0010(3) 0.0014(3)
Si2 0.0153(4) 0.0189(4) 0.0213(4) 0.0002(3) -0.0003(3) 0.0018(3)
Si7 0.0183(5) 0.0183(4) 0.0191(4) -0.0011(3) 0.0007(3) 0.0007(3)
Si12 0.0152(4) 0.0215(4) 0.0216(4) -0.0005(3) -0.0005(3) 0.0007(3)
Si5 0.0218(5) 0.0207(4) 0.0183(4) -0.0014(3) 0.0015(3) -0.0016(3)
Si8 0.0161(4) 0.0215(5) 0.0217(4) 0.0009(3) 0.0003(3) 0.0020(3)
Si4 0.0152(4) 0.0196(4) 0.0209(4) 0.0007(3) 0.0004(3) 0.0010(3)
Si6 0.0170(5) 0.0255(5) 0.0231(4) -0.0006(3) -0.0018(3) 0.0018(4)
Si14 0.0158(4) 0.0222(5) 0.0222(4) -0.0006(3) -0.0009(3) 0.0019(3)
C11 0.0202(18) 0.0292(19) 0.0299(17) 0.0033(13) -0.0034(13) 0.0072(14)
C83 0.0192(17) 0.0296(19) 0.0269(16) -0.0030(13) 0.0049(12) -0.0013(14)
C2 0.0260(18) 0.0258(18) 0.0212(15) 0.0063(12) 0.0021(12) 0.0019(14)
C19 0.0222(19) 0.042(2) 0.0304(18) 0.0011(15) 0.0002(14) -0.0001(15)
C69 0.0241(18) 0.034(2) 0.0244(16) 0.0023(13) -0.0018(13) 0.0070(14)
C52 0.0206(17) 0.0216(16) 0.0238(15) 0.0039(12) 0.0010(12) -0.0016(13)
C84 0.028(2) 0.033(2) 0.0306(18) 0.0034(14) 0.0049(14) 0.0017(15)
C54 0.039(2) 0.0258(18) 0.0243(16) 0.0027(13) -0.0005(14) -0.0068(15)
O4 0.0306(15) 0.0378(15) 0.0329(13) -0.0047(11) 0.0078(11) 0.0072(12)
O6 0.0298(16) 0.0332(16) 0.0697(19) -0.0175(14) 0.0070(14) -0.0084(12)
O5 0.0474(18) 0.0332(15) 0.0310(13) 0.0085(11) 0.0013(11) 0.0138(13)
O1 0.0517(19) 0.0396(17) 0.0316(14) -0.0079(11) -0.0055(12) -0.0098(14)
C87 0.0220(18) 0.0214(17) 0.0291(16) -0.0013(12) 0.0004(13) 0.0010(13)
C28 0.028(2) 0.0242(18) 0.0326(18) -0.0015(13) 0.0016(14) 0.0051(14)
C37 0.0286(19) 0.0214(17) 0.0321(18) -0.0038(13) 0.0020(14) -0.0028(14)
C53 0.031(2) 0.032(2) 0.0303(18) 0.0121(14) -0.0041(14) -0.0054(15)
C25 0.026(2) 0.031(2) 0.0337(18) -0.0097(14) 0.0005(14) 0.0017(15)
C31 0.030(2) 0.0246(19) 0.044(2) -0.0029(15) 0.0097(16) -0.0004(15)
C29 0.0193(17) 0.0267(18) 0.0270(16) -0.0021(13) 0.0023(12) -0.0028(13)
C88 0.030(2) 0.0183(17) 0.0312(18) 0.0013(13) 0.0015(14) 0.0035(14)
C24 0.0298(19) 0.0179(16) 0.0232(15) -0.0014(11) -0.0010(13) 0.0032(13)
C56 0.034(2) 0.0233(17) 0.0212(15) -0.0003(12) -0.0003(13) -0.0027(14)
C74 0.0308(19) 0.0225(17) 0.0215(15) 0.0023(12) 0.0030(13) 0.0025(14)
C62 0.029(2) 0.030(2) 0.0353(19) -0.0077(14) 0.0011(15) -0.0019(15)
O2 0.0427(17) 0.0319(15) 0.0345(14) 0.0050(11) 0.0053(11) -0.0101(12)
O3 0.0396(18) 0.0340(16) 0.0639(18) -0.0068(13) -0.0055(14) 0.0178(13)
C65 0.0174(17) 0.0262(18) 0.0306(17) -0.0007(13) -0.0023(12) 0.0030(13)
C89 0.0256(19) 0.0241(18) 0.0366(19) -0.0024(14) 0.0073(14) 0.0038(14)
C61 0.0222(18) 0.0241(18) 0.0311(17) 0.0024(13) -0.0046(13) -0.0020(13)
C6 0.033(2) 0.0238(18) 0.0286(17) -0.0021(13) 0.0108(14) 0.0016(14)
C39 0.032(2) 0.0175(17) 0.042(2) -0.0007(14) -0.0048(15) 0.0024(15)
C38 0.0286(19) 0.0185(16) 0.0254(16) 0.0008(12) 0.0013(13) 0.0008(13)
C68 0.0212(19) 0.040(2) 0.044(2) 0.0021(16) -0.0099(15) 0.0058(16)
C79 0.0230(18) 0.0289(19) 0.0330(18) 0.0021(14) -0.0043(14) 0.0046(14)
C55 0.030(2) 0.0237(19) 0.044(2) 0.0061(15) 0.0086(16) 0.0028(15)
C5 0.035(2) 0.028(2) 0.041(2) 0.0099(15) 0.0042(16) 0.0071(16)
C33 0.0229(18) 0.0283(18) 0.0216(15) 0.0033(12) -0.0009(12) 0.0023(14)
C78 0.0247(19) 0.034(2) 0.0284(17) -0.0063(14) -0.0016(13) -0.0050(15)
C4 0.036(2) 0.033(2) 0.0321(19) 0.0132(15) 0.0071(15) 0.0028(16)
C26 0.031(2) 0.0221(18) 0.040(2) -0.0014(14) 0.0047(15) -0.0070(15)
C10 0.034(2) 0.047(2) 0.0234(17) -0.0041(15) -0.0026(14) 0.0041(17)
C27 0.050(3) 0.0195(18) 0.0332(18) -0.0007(13) -0.0085(16) 0.0064(16)
C70 0.0221(17) 0.0189(16) 0.0258(16) -0.0015(12) 0.0016(12) 0.0038(13)
C73 0.031(2) 0.0257(18) 0.0281(17) -0.0071(13) -0.0020(14) 0.0067(15)
C22 0.036(2) 0.045(2) 0.0288(18) 0.0085(15) 0.0049(15) -0.0026(18)
C20 0.0244(18) 0.0230(17) 0.0248(16) 0.0028(12) 0.0025(12) -0.0028(13)
C35 0.032(2) 0.036(2) 0.0271(17) 0.0017(14) -0.0006(14) -0.0007(16)
C3 0.041(2) 0.0191(18) 0.0392(19) 0.0025(14) -0.0052(16) -0.0031(15)
C67 0.030(2) 0.037(2) 0.0251(17) 0.0103(14) 0.0001(14) 0.0044(16)
C66 0.033(2) 0.029(2) 0.0369(19) -0.0018(15) -0.0085(15) 0.0098(16)
C30 0.0232(19) 0.038(2) 0.0342(19) 0.0000(15) 0.0029(14) -0.0048(15)
C1 0.035(2) 0.042(2) 0.0336(19) -0.0051(16) -0.0035(15) -0.0083(18)
C81 0.026(2) 0.040(2) 0.048(2) 0.0074(17) -0.0078(16) 0.0108(17)
C71 0.033(2) 0.0268(19) 0.0290(17) 0.0037(13) -0.0039(14) 0.0135(15)
C21 0.028(2) 0.037(2) 0.0335(19) 0.0071(15) -0.0002(15) 0.0019(16)
C32 0.044(2) 0.037(2) 0.0267(18) 0.0075(14) 0.0008(15) -0.0102(18)
C15 0.0240(19) 0.033(2) 0.0309(17) -0.0040(14) 0.0012(13) -0.0036(15)
C58 0.032(2) 0.035(2) 0.0313(18) 0.0023(14) -0.0077(15) -0.0035(16)
C57 0.052(3) 0.028(2) 0.0313(19) 0.0012(14) -0.0045(17) -0.0061(18)
C34 0.030(2) 0.033(2) 0.0292(17) 0.0076(14) -0.0046(14) -0.0015(15)
C85 0.028(2) 0.042(2) 0.0291(18) -0.0054(15) 0.0007(14) 0.0038(16)
C13 0.025(2) 0.041(2) 0.073(3) 0.022(2) -0.0046(19) 0.0085(18)
C51 0.0272(19) 0.036(2) 0.0236(16) 0.0006(13) 0.0039(13) 0.0084(15)
C60 0.0254(19) 0.037(2) 0.0295(17) 0.0008(14) 0.0002(14) -0.0002(15)
C77 0.062(3) 0.0208(18) 0.0283(18) 0.0016(13) 0.0134(17) -0.0030(17)
C63 0.026(2) 0.035(2) 0.045(2) -0.0007(16) 0.0012(16) -0.0096(16)
C86 0.0200(18) 0.035(2) 0.0370(19) -0.0017(15) 0.0029(14) -0.0032(15)
C80 0.036(2) 0.028(2) 0.051(2) -0.0057(16) -0.0129(18) 0.0084(17)
C59 0.048(3) 0.040(2) 0.0224(17) -0.0075(14) 0.0024(15) 0.0038(18)
C64 0.040(2) 0.0231(19) 0.049(2) 0.0044(16) -0.0159(18) -0.0041(16)
C76 0.030(2) 0.043(2) 0.043(2) 0.0095(17) 0.0063(16) -0.0034(17)
C82 0.031(2) 0.041(2) 0.043(2) 0.0127(17) -0.0003(16) 0.0040(17)
C36 0.029(2) 0.042(2) 0.039(2) 0.0084(16) -0.0059(16) 0.0102(17)
C8 0.029(2) 0.037(2) 0.043(2) 0.0026(16) 0.0072(16) 0.0094(17)
C75 0.049(3) 0.035(2) 0.0209(17) 0.0030(13) 0.0085(15) 0.0079(17)
C72 0.039(2) 0.0197(18) 0.046(2) 0.0020(15) 0.0112(17) -0.0015(15)
C18 0.033(2) 0.031(2) 0.058(3) 0.0034(18) 0.0001(18) -0.0021(17)
C23 0.058(3) 0.024(2) 0.035(2) 0.0075(15) -0.0064(18) -0.0049(18)
C7 0.050(3) 0.0215(19) 0.062(3) 0.0029(17) 0.027(2) 0.0102(18)
C12 0.029(2) 0.030(2) 0.082(3) -0.001(2) 0.008(2) 0.0010(17)
C9 0.053(3) 0.046(3) 0.031(2) -0.0079(17) 0.0119(17) 0.008(2)
C16 0.083(4) 0.060(3) 0.035(2) -0.004(2) 0.019(2) -0.039(3)
C17 0.024(2) 0.038(3) 0.095(4) -0.001(2) -0.004(2) -0.0055(18)
C14 0.116(5) 0.044(3) 0.034(2) -0.0037(19) 0.001(2) 0.041(3)

loop_
_atom_type_symbol
_atom_type_description
_atom_type_scat_dispersion_real
_atom_type_scat_dispersion_imag
_atom_type_scat_source
C C 0.0033 0.0016 'International Tables Vol C Tables 4.2.6.8 and 6.1.1.4'
H H 0.0000 0.0000 'International Tables Vol C Tables 4.2.6.8 and 6.1.1.4'
Ru Ru -1.2594 0.8363 'International Tables Vol C Tables 4.2.6.8 and 6.1.1.4'
O O 0.0106 0.0060 'International Tables Vol C Tables 4.2.6.8 and 6.1.1.4'
Si Si 0.0817 0.0704 'International Tables Vol C Tables 4.2.6.8 and 6.1.1.4'

loop_
_geom_angle_atom_site_label_1
_geom_angle_atom_site_label_2
_geom_angle_atom_site_label_3
_geom_angle
C89 Ru2 C87 96.55(14)
C89 Ru2 C88 97.82(15)
C87 Ru2 C88 100.21(14)
C89 Ru2 Si11 120.54(10)
C87 Ru2 Si11 142.01(10)
C88 Ru2 Si11 83.74(10)
C89 Ru2 Si9 110.09(11)
C87 Ru2 Si9 83.63(10)
C88 Ru2 Si9 151.28(11)
Si11 Ru2 Si9 76.47(3)
C89 Ru2 Si10 160.19(11)
C87 Ru2 Si10 90.30(10)
C88 Ru2 Si10 99.22(11)
Si11 Ru2 Si10 52.00(3)
Si9 Ru2 Si10 52.11(3)
C89 Ru2 Si12 85.71(11)
C87 Ru2 Si12 131.95(10)
C88 Ru2 Si12 127.14(10)
Si11 Ru2 Si12 51.41(3)
Si9 Ru2 Si12 51.48(3)
Si10 Ru2 Si12 75.98(3)
C37 Ru1 C38 99.42(14)
C37 Ru1 C39 96.38(15)
C38 Ru1 C39 98.55(15)
C37 Ru1 Si3 142.65(11)
C38 Ru1 Si3 84.20(10)
C39 Ru1 Si3 120.00(11)
C37 Ru1 Si1 83.72(11)
C38 Ru1 Si1 150.06(10)
C39 Ru1 Si1 110.75(11)
Si3 Ru1 Si1 76.10(3)
C37 Ru1 Si2 90.81(11)
C38 Ru1 Si2 98.00(10)
C39 Ru1 Si2 160.60(11)
Si3 Ru1 Si2 52.04(3)
Si1 Ru1 Si2 52.08(3)
C37 Ru1 Si4 131.75(10)
C38 Ru1 Si4 128.10(10)
C39 Ru1 Si4 85.46(11)
Si3 Ru1 Si4 51.32(3)
Si1 Ru1 Si4 51.60(3)
Si2 Ru1 Si4 76.38(3)
Si12 Si9 Si10 89.93(4)
Si12 Si9 Si13 139.66(5)
Si10 Si9 Si13 130.06(5)
Si12 Si9 Ru2 64.94(3)
Si10 Si9 Ru2 63.96(3)
Si13 Si9 Ru2 131.79(4)
Si4 Si1 Si2 90.55(4)
Si4 Si1 Si5 138.16(5)
Si2 Si1 Si5 131.12(5)
Si4 Si1 Ru1 65.06(3)
Si2 Si1 Ru1 64.21(3)
Si5 Si1 Ru1 130.51(4)
Si4 Si3 Si2 90.94(4)
Si4 Si3 Si7 139.22(5)
Si2 Si3 Si7 126.86(5)
Si4 Si3 Ru1 65.27(3)
Si2 Si3 Ru1 64.28(3)
Si7 Si3 Ru1 140.11(4)
C69 Si15 C70 108.02(16)
C69 Si15 C74 106.18(15)
C70 Si15 C74 115.20(14)
C69 Si15 Si11 106.99(11)
C70 Si15 Si11 103.45(10)
C74 Si15 Si11 116.54(11)
Si12 Si11 Si10 90.12(4)
Si12 Si11 Si15 138.77(5)
Si10 Si11 Si15 128.81(5)
Si12 Si11 Ru2 64.98(3)
Si10 Si11 Ru2 64.02(3)
Si15 Si11 Ru2 138.74(4)
C78 Si16 C83 107.31(15)
C78 Si16 C79 109.17(16)
C83 Si16 C79 114.23(15)
C78 Si16 Si12 108.28(12)
C83 Si16 Si12 112.27(11)
C79 Si16 Si12 105.43(12)
Si11 Si10 Si9 89.67(4)
Si11 Si10 Si14 139.13(5)
Si9 Si10 Si14 131.10(5)
Si11 Si10 Ru2 63.98(3)
Si9 Si10 Ru2 63.92(3)
Si14 Si10 Ru2 125.68(4)
C51 Si13 C52 108.30(16)
C51 Si13 C56 106.52(16)
C52 Si13 C56 116.36(15)
C51 Si13 Si9 108.29(11)
C52 Si13 Si9 103.82(10)
C56 Si13 Si9 113.28(11)
Si3 Si2 Si1 88.94(4)
Si3 Si2 Si6 139.98(5)
Si1 Si2 Si6 131.01(5)
Si3 Si2 Ru1 63.67(3)
Si1 Si2 Ru1 63.71(3)
Si6 Si2 Ru1 126.28(4)
C19 Si7 C24 107.65(17)
C19 Si7 C20 106.10(16)
C24 Si7 C20 116.07(14)
C19 Si7 Si3 105.13(11)
C24 Si7 Si3 103.88(10)
C20 Si7 Si3 117.21(11)
Si11 Si12 Si9 90.27(4)
Si11 Si12 Si16 139.12(5)
Si9 Si12 Si16 130.55(5)
Si11 Si12 Ru2 63.60(3)
Si9 Si12 Ru2 63.57(3)
Si16 Si12 Ru2 127.16(4)
C1 Si5 C6 107.07(17)
C1 Si5 C2 108.00(17)
C6 Si5 C2 116.25(15)
C1 Si5 Si1 109.33(12)
C6 Si5 Si1 111.44(11)
C2 Si5 Si1 104.61(10)
C28 Si8 C33 106.96(15)
C28 Si8 C29 109.54(15)
C33 Si8 C29 114.13(15)
C28 Si8 Si4 108.86(12)
C33 Si8 Si4 111.95(11)
C29 Si8 Si4 105.33(11)
Si3 Si4 Si1 89.56(4)
Si3 Si4 Si8 136.30(5)
Si1 Si4 Si8 134.11(5)
Si3 Si4 Ru1 63.41(3)
Si1 Si4 Ru1 63.33(3)
Si8 Si4 Ru1 127.86(4)
C10 Si6 C15 106.45(17)
C10 Si6 C11 107.23(16)
C15 Si6 C11 116.02(16)
C10 Si6 Si2 106.54(13)
C15 Si6 Si2 113.59(12)
C11 Si6 Si2 106.47(11)
C60 Si14 C65 106.74(16)
C60 Si14 C61 106.93(16)
C65 Si14 C61 116.46(15)
C60 Si14 Si10 108.06(12)
C65 Si14 Si10 111.66(11)
C61 Si14 Si10 106.64(11)
C14 C11 C12 109.1(4)
C14 C11 C13 108.8(3)
C12 C11 C13 107.0(3)
C14 C11 Si6 113.1(3)
C12 C11 Si6 107.8(2)
C13 C11 Si6 110.9(3)
C84 C83 C85 108.2(3)
C84 C83 C86 108.2(3)
C85 C83 C86 108.8(3)
C84 C83 Si16 109.9(2)
C85 C83 Si16 111.9(2)
C86 C83 Si16 109.7(2)
C3 C2 C5 107.9(3)
C3 C2 C4 108.4(3)
C5 C2 C4 108.7(3)
C3 C2 Si5 112.8(2)
C5 C2 Si5 107.3(2)
C4 C2 Si5 111.6(2)
Si7 C19 H19A 109.5
Si7 C19 H19B 109.5
H19A C19 H19B 109.5
Si7 C19 H19C 109.5
H19A C19 H19C 109.5
H19B C19 H19C 109.5
Si15 C69 H69A 109.5
Si15 C69 H69B 109.5
H69A C69 H69B 109.5
Si15 C69 H69C 109.5
H69A C69 H69C 109.5
H69B C69 H69C 109.5
C53 C52 C55 109.1(3)
C53 C52 C54 108.5(3)
C55 C52 C54 107.2(3)
C53 C52 Si13 110.7(2)
C55 C52 Si13 113.4(2)
C54 C52 Si13 107.8(2)
C83 C84 H84A 109.5
C83 C84 H84B 109.5
H84A C84 H84B 109.5
C83 C84 H84C 109.5
H84A C84 H84C 109.5
H84B C84 H84C 109.5
C52 C54 H54A 109.5
C52 C54 H54B 109.5
H54A C54 H54B 109.5
C52 C54 H54C 109.5
H54A C54 H54C 109.5
H54B C54 H54C 109.5
O4 C87 Ru2 178.4(3)
Si8 C28 H28A 109.5
Si8 C28 H28B 109.5
H28A C28 H28B 109.5
Si8 C28 H28C 109.5
H28A C28 H28C 109.5
H28B C28 H28C 109.5
O1 C37 Ru1 177.8(3)
C52 C53 H53A 109.5
C52 C53 H53B 109.5
H53A C53 H53B 109.5
C52 C53 H53C 109.5
H53A C53 H53C 109.5
H53B C53 H53C 109.5
C24 C25 H25A 109.5
C24 C25 H25B 109.5
H25A C25 H25B 109.5
C24 C25 H25C 109.5
H25A C25 H25C 109.5
H25B C25 H25C 109.5
C29 C31 H31A 109.5
C29 C31 H31B 109.5
H31A C31 H31B 109.5
C29 C31 H31C 109.5
H31A C31 H31C 109.5
H31B C31 H31C 109.5
C30 C29 C32 107.6(3)
C30 C29 C31 108.8(3)
C32 C29 C31 107.4(3)
C30 C29 Si8 111.7(2)
C32 C29 Si8 108.4(2)
C31 C29 Si8 112.8(2)
O5 C88 Ru2 176.0(3)
C25 C24 C26 108.3(3)
C25 C24 C27 108.1(3)
C26 C24 C27 108.0(3)
C25 C24 Si7 110.4(2)
C26 C24 Si7 113.3(2)
C27 C24 Si7 108.5(2)
C58 C56 C57 109.2(3)
C58 C56 C59 108.7(3)
C57 C56 C59 107.5(3)
C58 C56 Si13 112.4(2)
C57 C56 Si13 108.4(2)
C59 C56 Si13 110.6(2)
C76 C74 C77 108.8(3)
C76 C74 C75 108.5(3)
C77 C74 C75 107.3(3)
C76 C74 Si15 113.9(2)
C77 C74 Si15 108.4(2)
C75 C74 Si15 109.7(2)
C61 C62 H62A 109.5
C61 C62 H62B 109.5
H62A C62 H62B 109.5
C61 C62 H62C 109.5
H62A C62 H62C 109.5
H62B C62 H62C 109.5
C68 C65 C66 108.1(3)
C68 C65 C67 107.7(3)
C66 C65 C67 108.6(3)
C68 C65 Si14 110.5(2)
C66 C65 Si14 108.8(2)
C67 C65 Si14 113.0(2)
O6 C89 Ru2 174.1(3)
C62 C61 C64 108.2(3)
C62 C61 C63 109.5(3)
C64 C61 C63 107.1(3)
C62 C61 Si14 111.8(2)
C64 C61 Si14 108.2(2)
C63 C61 Si14 111.8(2)
C8 C6 C7 108.7(3)
C8 C6 C9 108.3(3)
C7 C6 C9 108.6(3)
C8 C6 Si5 111.1(2)
C7 C6 Si5 108.9(2)
C9 C6 Si5 111.1(3)
O3 C39 Ru1 174.2(3)
O2 C38 Ru1 175.2(3)
C65 C68 H68A 109.5
C65 C68 H68B 109.5
H68A C68 H68B 109.5
C65 C68 H68C 109.5
H68A C68 H68C 109.5
H68B C68 H68C 109.5
C82 C79 C81 107.3(3)
C82 C79 C80 107.8(3)
C81 C79 C80 108.7(3)
C82 C79 Si16 108.4(2)
C81 C79 Si16 112.0(3)
C80 C79 Si16 112.4(2)
C52 C55 H55A 109.5
C52 C55 H55B 109.5
H55A C55 H55B 109.5
C52 C55 H55C 109.5
H55A C55 H55C 109.5
H55B C55 H55C 109.5
C2 C5 H5A 109.5
C2 C5 H5B 109.5
H5A C5 H5B 109.5
C2 C5 H5C 109.5
H5A C5 H5C 109.5
H5B C5 H5C 109.5
C35 C33 C34 108.9(3)
C35 C33 C36 108.7(3)
C34 C33 C36 107.5(3)
C35 C33 Si8 111.9(2)
C34 C33 Si8 109.3(2)
C36 C33 Si8 110.4(2)
Si16 C78 H78A 109.5
Si16 C78 H78B 109.5
H78A C78 H78B 109.5
Si16 C78 H78C 109.5
H78A C78 H78C 109.5
H78B C78 H78C 109.5
C2 C4 H4A 109.5
C2 C4 H4B 109.5
H4A C4 H4B 109.5
C2 C4 H4C 109.5
H4A C4 H4C 109.5
H4B C4 H4C 109.5
C24 C26 H26A 109.5
C24 C26 H26B 109.5
H26A C26 H26B 109.5
C24 C26 H26C 109.5
H26A C26 H26C 109.5
H26B C26 H26C 109.5
Si6 C10 H10A 109.5
Si6 C10 H10B 109.5
H10A C10 H10B 109.5
Si6 C10 H10C 109.5
H10A C10 H10C 109.5
H10B C10 H10C 109.5
C24 C27 H27A 109.5
C24 C27 H27B 109.5
H27A C27 H27B 109.5
C24 C27 H27C 109.5
H27A C27 H27C 109.5
H27B C27 H27C 109.5
C71 C70 C72 108.3(3)
C71 C70 C73 108.8(3)
C72 C70 C73 108.0(3)
C71 C70 Si15 112.8(2)
C72 C70 Si15 109.0(2)
C73 C70 Si15 109.8(2)
C70 C73 H73A 109.5
C70 C73 H73B 109.5
H73A C73 H73B 109.5
C70 C73 H73C 109.5
H73A C73 H73C 109.5
H73B C73 H73C 109.5
C20 C22 H22A 109.5
C20 C22 H22B 109.5
H22A C22 H22B 109.5
C20 C22 H22C 109.5
H22A C22 H22C 109.5
H22B C22 H22C 109.5
C21 C20 C23 108.5(3)
C21 C20 C22 107.8(3)
C23 C20 C22 107.6(3)
C21 C20 Si7 114.8(2)
C23 C20 Si7 108.8(2)
C22 C20 Si7 109.1(2)
C33 C35 H35A 109.5
C33 C35 H35B 109.5
H35A C35 H35B 109.5
C33 C35 H35C 109.5
H35A C35 H35C 109.5
H35B C35 H35C 109.5
C2 C3 H3A 109.5
C2 C3 H3B 109.5
H3A C3 H3B 109.5
C2 C3 H3C 109.5
H3A C3 H3C 109.5
H3B C3 H3C 109.5
C65 C67 H67A 109.5
C65 C67 H67B 109.5
H67A C67 H67B 109.5
C65 C67 H67C 109.5
H67A C67 H67C 109.5
H67B C67 H67C 109.5
C65 C66 H66A 109.5
C65 C66 H66B 109.5
H66A C66 H66B 109.5
C65 C66 H66C 109.5
H66A C66 H66C 109.5
H66B C66 H66C 109.5
C29 C30 H30A 109.5
C29 C30 H30B 109.5
H30A C30 H30B 109.5
C29 C30 H30C 109.5
H30A C30 H30C 109.5
H30B C30 H30C 109.5
Si5 C1 H1A 109.5
Si5 C1 H1B 109.5
H1A C1 H1B 109.5
Si5 C1 H1C 109.5
H1A C1 H1C 109.5
H1B C1 H1C 109.5
C79 C81 H81A 109.5
C79 C81 H81B 109.5
H81A C81 H81B 109.5
C79 C81 H81C 109.5
H81A C81 H81C 109.5
H81B C81 H81C 109.5
C70 C71 H71A 109.5
C70 C71 H71B 109.5
H71A C71 H71B 109.5
C70 C71 H71C 109.5
H71A C71 H71C 109.5
H71B C71 H71C 109.5
C20 C21 H21A 109.5
C20 C21 H21B 109.5
H21A C21 H21B 109.5
C20 C21 H21C 109.5
H21A C21 H21C 109.5
H21B C21 H21C 109.5
C29 C32 H32A 109.5
C29 C32 H32B 109.5
H32A C32 H32B 109.5
C29 C32 H32C 109.5
H32A C32 H32C 109.5
H32B C32 H32C 109.5
C17 C15 C16 109.4(4)
C17 C15 C18 107.4(3)
C16 C15 C18 107.0(4)
C17 C15 Si6 110.5(3)
C16 C15 Si6 113.1(3)
C18 C15 Si6 109.2(2)
C56 C58 H58A 109.5
C56 C58 H58B 109.5
H58A C58 H58B 109.5
C56 C58 H58C 109.5
H58A C58 H58C 109.5
H58B C58 H58C 109.5
C56 C57 H57A 109.5
C56 C57 H57B 109.5
H57A C57 H57B 109.5
C56 C57 H57C 109.5
H57A C57 H57C 109.5
H57B C57 H57C 109.5
C33 C34 H34A 109.5
C33 C34 H34B 109.5
H34A C34 H34B 109.5
C33 C34 H34C 109.5
H34A C34 H34C 109.5
H34B C34 H34C 109.5
C83 C85 H85A 109.5
C83 C85 H85B 109.5
H85A C85 H85B 109.5
C83 C85 H85C 109.5
H85A C85 H85C 109.5
H85B C85 H85C 109.5
C11 C13 H13A 109.5
C11 C13 H13B 109.5
H13A C13 H13B 109.5
C11 C13 H13C 109.5
H13A C13 H13C 109.5
H13B C13 H13C 109.5
Si13 C51 H51A 109.5
Si13 C51 H51B 109.5
H51A C51 H51B 109.5
Si13 C51 H51C 109.5
H51A C51 H51C 109.5
H51B C51 H51C 109.5
Si14 C60 H60A 109.5
Si14 C60 H60B 109.5
H60A C60 H60B 109.5
Si14 C60 H60C 109.5
H60A C60 H60C 109.5
H60B C60 H60C 109.5
C74 C77 H77A 109.5
C74 C77 H77B 109.5
H77A C77 H77B 109.5
C74 C77 H77C 109.5
H77A C77 H77C 109.5
H77B C77 H77C 109.5
C61 C63 H63A 109.5
C61 C63 H63B 109.5
H63A C63 H63B 109.5
C61 C63 H63C 109.5
H63A C63 H63C 109.5
H63B C63 H63C 109.5
C83 C86 H86A 109.5
C83 C86 H86B 109.5
H86A C86 H86B 109.5
C83 C86 H86C 109.5
H86A C86 H86C 109.5
H86B C86 H86C 109.5
C79 C80 H80A 109.5
C79 C80 H80B 109.5
H80A C80 H80B 109.5
C79 C80 H80C 109.5
H80A C80 H80C 109.5
H80B C80 H80C 109.5
C56 C59 H59A 109.5
C56 C59 H59B 109.5
H59A C59 H59B 109.5
C56 C59 H59C 109.5
H59A C59 H59C 109.5
H59B C59 H59C 109.5
C61 C64 H64A 109.5
C61 C64 H64B 109.5
H64A C64 H64B 109.5
C61 C64 H64C 109.5
H64A C64 H64C 109.5
H64B C64 H64C 109.5
C74 C76 H76A 109.5
C74 C76 H76B 109.5
H76A C76 H76B 109.5
C74 C76 H76C 109.5
H76A C76 H76C 109.5
H76B C76 H76C 109.5
C79 C82 H82A 109.5
C79 C82 H82B 109.5
H82A C82 H82B 109.5
C79 C82 H82C 109.5
H82A C82 H82C 109.5
H82B C82 H82C 109.5
C33 C36 H36A 109.5
C33 C36 H36B 109.5
H36A C36 H36B 109.5
C33 C36 H36C 109.5
H36A C36 H36C 109.5
H36B C36 H36C 109.5
C6 C8 H8A 109.5
C6 C8 H8B 109.5
H8A C8 H8B 109.5
C6 C8 H8C 109.5
H8A C8 H8C 109.5
H8B C8 H8C 109.5
C74 C75 H75A 109.5
C74 C75 H75B 109.5
H75A C75 H75B 109.5
C74 C75 H75C 109.5
H75A C75 H75C 109.5
H75B C75 H75C 109.5
C70 C72 H72A 109.5
C70 C72 H72B 109.5
H72A C72 H72B 109.5
C70 C72 H72C 109.5
H72A C72 H72C 109.5
H72B C72 H72C 109.5
C15 C18 H18A 109.5
C15 C18 H18B 109.5
H18A C18 H18B 109.5
C15 C18 H18C 109.5
H18A C18 H18C 109.5
H18B C18 H18C 109.5
C20 C23 H23A 109.5
C20 C23 H23B 109.5
H23A C23 H23B 109.5
C20 C23 H23C 109.5
H23A C23 H23C 109.5
H23B C23 H23C 109.5
C6 C7 H7A 109.5
C6 C7 H7B 109.5
H7A C7 H7B 109.5
C6 C7 H7C 109.5
H7A C7 H7C 109.5
H7B C7 H7C 109.5
C11 C12 H12A 109.5
C11 C12 H12B 109.5
H12A C12 H12B 109.5
C11 C12 H12C 109.5
H12A C12 H12C 109.5
H12B C12 H12C 109.5
C6 C9 H9A 109.5
C6 C9 H9B 109.5
H9A C9 H9B 109.5
C6 C9 H9C 109.5
H9A C9 H9C 109.5
H9B C9 H9C 109.5
C15 C16 H16A 109.5
C15 C16 H16B 109.5
H16A C16 H16B 109.5
C15 C16 H16C 109.5
H16A C16 H16C 109.5
H16B C16 H16C 109.5
C15 C17 H17A 109.5
C15 C17 H17B 109.5
H17A C17 H17B 109.5
C15 C17 H17C 109.5
H17A C17 H17C 109.5
H17B C17 H17C 109.5
C11 C14 H14A 109.5
C11 C14 H14B 109.5
H14A C14 H14B 109.5
C11 C14 H14C 109.5
H14A C14 H14C 109.5
H14B C14 H14C 109.5

loop_
_geom_bond_atom_site_label_1
_geom_bond_atom_site_label_2
_geom_bond_distance
Ru2 C89 1.914(4)
Ru2 C87 1.913(3)
Ru2 C88 1.920(3)
Ru2 Si11 2.6044(9)
Ru2 Si9 2.6045(9)
Ru2 Si10 2.6054(9)
Ru2 Si12 2.6347(9)
Ru1 C37 1.917(3)
Ru1 C38 1.916(3)
Ru1 C39 1.917(4)
Ru1 Si3 2.5977(9)
Ru1 Si1 2.6002(9)
Ru1 Si2 2.6112(9)
Ru1 Si4 2.6384(9)
Si9 Si12 2.2757(12)
Si9 Si10 2.2885(12)
Si9 Si13 2.3817(11)
Si1 Si4 2.2803(12)
Si1 Si2 2.2878(12)
Si1 Si5 2.3768(11)
Si3 Si4 2.2676(12)
Si3 Si2 2.2853(12)
Si3 Si7 2.3763(11)
Si15 C69 1.874(3)
Si15 C70 1.920(3)
Si15 C74 1.925(3)
Si15 Si11 2.3968(11)
Si11 Si12 2.2727(12)
Si11 Si10 2.2840(12)
Si16 C78 1.877(3)
Si16 C83 1.916(3)
Si16 C79 1.926(4)
Si16 Si12 2.3894(13)
Si10 Si14 2.3798(12)
Si13 C51 1.883(3)
Si13 C52 1.920(3)
Si13 C56 1.924(3)
Si2 Si6 2.3850(13)
Si7 C19 1.874(4)
Si7 C24 1.915(3)
Si7 C20 1.921(3)
Si5 C1 1.879(4)
Si5 C6 1.916(4)
Si5 C2 1.922(3)
Si8 C28 1.880(3)
Si8 C33 1.926(3)
Si8 C29 1.929(3)
Si8 Si4 2.4015(12)
Si6 C10 1.885(3)
Si6 C15 1.921(4)
Si6 C11 1.924(4)
Si14 C60 1.876(3)
Si14 C65 1.919(3)
Si14 C61 1.924(4)
C11 C14 1.518(5)
C11 C12 1.528(5)
C11 C13 1.540(5)
C83 C84 1.537(5)
C83 C85 1.546(4)
C83 C86 1.545(5)
C2 C3 1.538(5)
C2 C5 1.542(5)
C2 C4 1.541(4)
C19 H19A 0.9600
C19 H19B 0.9600
C19 H19C 0.9600
C69 H69A 0.9600
C69 H69B 0.9600
C69 H69C 0.9600
C52 C53 1.533(4)
C52 C55 1.543(5)
C52 C54 1.545(5)
C84 H84A 0.9600
C84 H84B 0.9600
C84 H84C 0.9600
C54 H54A 0.9600
C54 H54B 0.9600
C54 H54C 0.9600
O4 C87 1.148(4)
O6 C89 1.141(4)
O5 C88 1.144(4)
O1 C37 1.146(4)
C28 H28A 0.9600
C28 H28B 0.9600
C28 H28C 0.9600
C53 H53A 0.9600
C53 H53B 0.9600
C53 H53C 0.9600
C25 C24 1.533(4)
C25 H25A 0.9600
C25 H25B 0.9600
C25 H25C 0.9600
C31 C29 1.543(5)
C31 H31A 0.9600
C31 H31B 0.9600
C31 H31C 0.9600
C29 C30 1.528(5)
C29 C32 1.536(4)
C24 C26 1.541(5)
C24 C27 1.552(5)
C56 C58 1.535(5)
C56 C57 1.537(5)
C56 C59 1.552(4)
C74 C76 1.526(5)
C74 C77 1.536(5)
C74 C75 1.541(4)
C62 C61 1.527(5)
C62 H62A 0.9600
C62 H62B 0.9600
C62 H62C 0.9600
O2 C38 1.144(4)
O3 C39 1.139(4)
C65 C68 1.538(5)
C65 C66 1.537(5)
C65 C67 1.546(4)
C61 C64 1.530(5)
C61 C63 1.540(5)
C6 C8 1.521(5)
C6 C7 1.536(5)
C6 C9 1.540(5)
C68 H68A 0.9600
C68 H68B 0.9600
C68 H68C 0.9600
C79 C82 1.538(5)
C79 C81 1.542(5)
C79 C80 1.548(5)
C55 H55A 0.9600
C55 H55B 0.9600
C55 H55C 0.9600
C5 H5A 0.9600
C5 H5B 0.9600
C5 H5C 0.9600
C33 C35 1.533(5)
C33 C34 1.539(5)
C33 C36 1.543(5)
C78 H78A 0.9600
C78 H78B 0.9600
C78 H78C 0.9600
C4 H4A 0.9600
C4 H4B 0.9600
C4 H4C 0.9600
C26 H26A 0.9600
C26 H26B 0.9600
C26 H26C 0.9600
C10 H10A 0.9600
C10 H10B 0.9600
C10 H10C 0.9600
C27 H27A 0.9600
C27 H27B 0.9600
C27 H27C 0.9600
C70 C71 1.538(5)
C70 C72 1.547(5)
C70 C73 1.553(4)
C73 H73A 0.9600
C73 H73B 0.9600
C73 H73C 0.9600
C22 C20 1.559(4)
C22 H22A 0.9600
C22 H22B 0.9600
C22 H22C 0.9600
C20 C21 1.517(5)
C20 C23 1.536(5)
C35 H35A 0.9600
C35 H35B 0.9600
C35 H35C 0.9600
C3 H3A 0.9600
C3 H3B 0.9600
C3 H3C 0.9600
C67 H67A 0.9600
C67 H67B 0.9600
C67 H67C 0.9600
C66 H66A 0.9600
C66 H66B 0.9600
C66 H66C 0.9600
C30 H30A 0.9600
C30 H30B 0.9600
C30 H30C 0.9600
C1 H1A 0.9600
C1 H1B 0.9600
C1 H1C 0.9600
C81 H81A 0.9600
C81 H81B 0.9600
C81 H81C 0.9600
C71 H71A 0.9600
C71 H71B 0.9600
C71 H71C 0.9600
C21 H21A 0.9600
C21 H21B 0.9600
C21 H21C 0.9600
C32 H32A 0.9600
C32 H32B 0.9600
C32 H32C 0.9600
C15 C17 1.524(5)
C15 C16 1.536(5)
C15 C18 1.535(5)
C58 H58A 0.9600
C58 H58B 0.9600
C58 H58C 0.9600
C57 H57A 0.9600
C57 H57B 0.9600
C57 H57C 0.9600
C34 H34A 0.9600
C34 H34B 0.9600
C34 H34C 0.9600
C85 H85A 0.9600
C85 H85B 0.9600
C85 H85C 0.9600
C13 H13A 0.9600
C13 H13B 0.9600
C13 H13C 0.9600
C51 H51A 0.9600
C51 H51B 0.9600
C51 H51C 0.9600
C60 H60A 0.9600
C60 H60B 0.9600
C60 H60C 0.9600
C77 H77A 0.9600
C77 H77B 0.9600
C77 H77C 0.9600
C63 H63A 0.9600
C63 H63B 0.9600
C63 H63C 0.9600
C86 H86A 0.9600
C86 H86B 0.9600
C86 H86C 0.9600
C80 H80A 0.9600
C80 H80B 0.9600
C80 H80C 0.9600
C59 H59A 0.9600
C59 H59B 0.9600
C59 H59C 0.9600
C64 H64A 0.9600
C64 H64B 0.9600
C64 H64C 0.9600
C76 H76A 0.9600
C76 H76B 0.9600
C76 H76C 0.9600
C82 H82A 0.9600
C82 H82B 0.9600
C82 H82C 0.9600
C36 H36A 0.9600
C36 H36B 0.9600
C36 H36C 0.9600
C8 H8A 0.9600
C8 H8B 0.9600
C8 H8C 0.9600
C75 H75A 0.9600
C75 H75B 0.9600
C75 H75C 0.9600
C72 H72A 0.9600
C72 H72B 0.9600
C72 H72C 0.9600
C18 H18A 0.9600
C18 H18B 0.9600
C18 H18C 0.9600
C23 H23A 0.9600
C23 H23B 0.9600
C23 H23C 0.9600
C7 H7A 0.9600
C7 H7B 0.9600
C7 H7C 0.9600
C12 H12A 0.9600
C12 H12B 0.9600
C12 H12C 0.9600
C9 H9A 0.9600
C9 H9B 0.9600
C9 H9C 0.9600
C16 H16A 0.9600
C16 H16B 0.9600
C16 H16C 0.9600
C17 H17A 0.9600
C17 H17B 0.9600
C17 H17C 0.9600
C14 H14A 0.9600
C14 H14B 0.9600
C14 H14C 0.9600
